data_7250262
loop_
_publ_author_name
'Matsuda, Yumi'
'Asai, Rentaro'
'Moriguchi, Jumpei'
'Akutagawa, Tomoyuki'
'Masuya-Suzuki, Atsuko'
'Tsunashima, Ryo'

_publ_section_title
;
 Synthesis, crystallographic study and solid-state properties of
 metal-free perovskites with P-atom containing A-site cations
;
_journal_issue 18
_journal_name_full CrystEngComm
_journal_page_first 2824
_journal_page_last 2829
_journal_paper_doi 10.1039/D5CE00177C
_journal_volume 27
_journal_year 2025
_chemical_formula_moiety '3(Br), C6 H14 N3 P, H4 N'
_chemical_formula_sum 'C6 H18 Br3 N4 P'
_chemical_formula_weight 416.94
_space_group_crystal_system orthorhombic
_space_group_IT_number 33
_space_group_name_Hall 'P 2c -2n'
_space_group_name_H-M_alt 'P n a 21'
_atom_sites_solution_hydrogens mixed
_atom_sites_solution_primary dual
_audit_creation_date 2025-01-08
_audit_creation_method
;
Olex2 1.5
(compiled 2024.02.16 svn.r378c4104 for OlexSys, GUI svn.r6928)
;
_audit_update_record
;
2025-02-17 deposited with the CCDC.	2025-04-07 downloaded from the CCDC.
;
_cell_angle_alpha 90
_cell_angle_beta 90
_cell_angle_gamma 90
_cell_formula_units_Z 4
_cell_length_a 13.7604(3)
_cell_length_b 9.9259(3)
_cell_length_c 9.6119(3)
_cell_measurement_reflns_used 4328
_cell_measurement_temperature 253
_cell_measurement_theta_max 30.8200
_cell_measurement_theta_min 2.9330
_cell_volume 1312.84(6)
_computing_cell_refinement 'CrysAlisPro 1.171.42.49 (Rigaku OD, 2022)'
_computing_data_collection 'CrysAlisPro 1.171.42.49 (Rigaku OD, 2022)'
_computing_data_reduction 'CrysAlisPro 1.171.42.49 (Rigaku OD, 2022)'
_computing_molecular_graphics 'Olex2 1.5 (Dolomanov et al., 2009)'
_computing_publication_material 'Olex2 1.5 (Dolomanov et al., 2009)'
_computing_structure_refinement 'SHELXL 2018/3 (Sheldrick, 2015)'
_computing_structure_solution 'SHELXT 2018/2 (Sheldrick, 2018)'
_diffrn_ambient_environment N~2~
_diffrn_ambient_temperature 253
_diffrn_detector 'Hybrid Pixel Array Detector'
_diffrn_detector_area_resol_mean 10.0000
_diffrn_detector_type HyPix
_diffrn_measured_fraction_theta_full 0.994
_diffrn_measured_fraction_theta_max 0.803
_diffrn_measurement_details
;
List of Runs (angles in degrees, time in seconds):

  # Type    Start    End  Width  t~exp~   \w     \q     \k     \f   Frames
#--------------------------------------------------------------------------
  1  \w    -64.00  11.00   0.25    2.20    --   -5.68 -59.00  26.00  300
  2  \w    -16.00  39.00   0.25    2.20    --    6.15 -99.00   0.00  220
;
_diffrn_measurement_device 'four-circle diffractometer'
_diffrn_measurement_device_type 'XtaLAB Synergy R, DW system, HyPix'
_diffrn_measurement_method '\w scans'
_diffrn_orient_matrix_type 'CrysAlisPro convention (1999,Acta A55,543-557)'
_diffrn_orient_matrix_UB_11 -0.0075661943
_diffrn_orient_matrix_UB_12 0.0708795817
_diffrn_orient_matrix_UB_13 -0.0037905507
_diffrn_orient_matrix_UB_21 0.0522435019
_diffrn_orient_matrix_UB_22 0.0089408503
_diffrn_orient_matrix_UB_23 0.0358408541
_diffrn_orient_matrix_UB_31 0.0515596105
_diffrn_orient_matrix_UB_32 0.0014257626
_diffrn_orient_matrix_UB_33 -0.0368601025
_diffrn_radiation_monochromator mirror
_diffrn_radiation_probe x-ray
_diffrn_radiation_type 'Mo K\a'
_diffrn_radiation_wavelength 0.71073
_diffrn_reflns_av_R_equivalents 0.0191
_diffrn_reflns_av_unetI/netI 0.0233
_diffrn_reflns_Laue_measured_fraction_full 0.994
_diffrn_reflns_Laue_measured_fraction_max 0.803
_diffrn_reflns_limit_h_max 15
_diffrn_reflns_limit_h_min -19
_diffrn_reflns_limit_k_max 10
_diffrn_reflns_limit_k_min -13
_diffrn_reflns_limit_l_max 8
_diffrn_reflns_limit_l_min -12
_diffrn_reflns_number 5489
_diffrn_reflns_point_group_measured_fraction_full 0.751
_diffrn_reflns_point_group_measured_fraction_max 0.582
_diffrn_reflns_theta_full 25.242
_diffrn_reflns_theta_max 30.230
_diffrn_reflns_theta_min 2.950
_diffrn_source 'Rotating-anode X-ray tube'
_diffrn_source_type 'Rigaku (Mo) X-ray Source'
_exptl_absorpt_coefficient_mu 9.314
_exptl_absorpt_correction_T_max 0.520
_exptl_absorpt_correction_T_min 0.259
_exptl_absorpt_correction_type gaussian
_exptl_absorpt_process_details
;
CrysAlisPro 1.171.42.49 (Rigaku Oxford Diffraction, 2022)
Numerical absorption correction based on gaussian integration over
a multifaceted crystal model
Empirical absorption correction using spherical harmonics,
implemented in SCALE3 ABSPACK scaling algorithm.
;
_exptl_crystal_colour 'clear colourless'
_exptl_crystal_colour_lustre clear
_exptl_crystal_colour_primary colourless
_exptl_crystal_density_diffrn 2.109
_exptl_crystal_description block
_exptl_crystal_F_000 808
_exptl_crystal_size_max 0.24
_exptl_crystal_size_mid 0.2
_exptl_crystal_size_min 0.16
_refine_diff_density_max 0.458
_refine_diff_density_min -0.744
_refine_diff_density_rms 0.162
_refine_ls_abs_structure_details
;
 Flack x determined using 574 quotients [(I+)-(I-)]/[(I+)+(I-)]
 (Parsons, Flack and Wagner, Acta Cryst. B69 (2013) 249-259).
;
_refine_ls_abs_structure_Flack 0.025(8)
_refine_ls_extinction_coef 0.0110(6)
_refine_ls_extinction_expression Fc^*^=kFc[1+0.001xFc^2^\l^3^/sin(2\q)]^-1/4^
_refine_ls_extinction_method 'SHELXL-2018/3 (Sheldrick 2018)'
_refine_ls_goodness_of_fit_ref 1.117
_refine_ls_hydrogen_treatment mixed
_refine_ls_matrix_type full
_refine_ls_number_parameters 140
_refine_ls_number_reflns 2279
_refine_ls_number_restraints 1
_refine_ls_restrained_S_all 1.116
_refine_ls_R_factor_all 0.0237
_refine_ls_R_factor_gt 0.0224
_refine_ls_shift/su_max 0.001
_refine_ls_shift/su_mean 0.000
_refine_ls_structure_factor_coef Fsqd
_refine_ls_weighting_details 'w=1/[\s^2^(Fo^2^)+(0.0317P)^2^] where P=(Fo^2^+2Fc^2^)/3'
_refine_ls_weighting_scheme calc
_refine_ls_wR_factor_gt 0.0509
_refine_ls_wR_factor_ref 0.0512
_reflns_Friedel_coverage 0.373
_reflns_Friedel_fraction_full 0.475
_reflns_Friedel_fraction_max 0.334
_reflns_number_gt 2181
_reflns_number_total 2279
_reflns_threshold_expression 'I > 2\s(I)'
_cod_data_source_file d5ce00177c2.cif
_cod_data_source_block rt1225_inv
_cod_depositor_comments 'Adding full bibliography for 7250254--7250270.cif.'
_cod_database_code 7250262
_shelx_shelxl_version_number 2018/3
_chemical_oxdiff_formula C6H18N3Br3P
_shelx_space_group_comment
;
The symmetry employed for this shelxl refinement is uniquely defined
by the following loop, which should always be used as a source of
symmetry information in preference to the above space-group names.
They are only intended as comments.
;
_shelx_estimated_absorpt_t_max 0.317
_shelx_estimated_absorpt_t_min 0.213
_olex2_refinement_description
;
1. Fixed Uiso
 At 1.2 times of:
  All C(H,H) groups, All C(H,H,H,H,H,H) groups, All N(H) groups
2.a Ternary CH refined with riding coordinates:
 N4(H4), N3(H3)
2.b Secondary CH2 refined with riding coordinates:
 C6(H6A,H6B), C3(H3A,H3B), C4(H4A,H4B), C2(H2A,H2B), C5(H5A,H5B), C1(H1A,H1B)
;
_olex2_submission_special_instructions 'No special instructions were received'
_oxdiff_exptl_absorpt_empirical_details
;
Empirical correction (ABSPACK) includes:
- Absorption correction using spherical harmonics
- Frame scaling
;
_oxdiff_exptl_absorpt_empirical_full_max 1.424
_oxdiff_exptl_absorpt_empirical_full_min 0.714

loop_
_space_group_symop_operation_xyz
'x, y, z'
'-x, -y, z+1/2'
'x+1/2, -y+1/2, z'
'-x+1/2, y+1/2, z+1/2'

loop_
_atom_site_label
_atom_site_type_symbol
_atom_site_fract_x
_atom_site_fract_y
_atom_site_fract_z
_atom_site_U_iso_or_equiv
_atom_site_adp_type
_atom_site_occupancy
_atom_site_site_symmetry_order
_atom_site_calc_flag
_atom_site_refinement_flags_posn
_atom_site_refinement_flags_adp
_atom_site_refinement_flags_occupancy
_atom_site_disorder_assembly
_atom_site_disorder_group
Br01 Br 0.27743(3) 0.46336(4) 0.71125(6) 0.02760(12) Uani 1 1 d . . . . .
Br02 Br -0.01624(3) 0.78138(4) 0.41454(6) 0.03209(12) Uani 1 1 d . . . . .
Br03 Br 0.24582(3) 1.00867(4) 0.66608(8) 0.03252(12) Uani 1 1 d . . . . .
P1 P 0.56805(7) 0.08462(11) 0.43128(14) 0.0290(3) Uani 1 1 d . . . . .
N4 N 0.5644(2) 0.3664(3) 0.4108(4) 0.0232(7) Uani 1 1 d . . . . .
H4 H 0.605004 0.447914 0.399183 0.028 Uiso 1 1 calc R U . . .
N2 N 0.4296(2) 0.2459(3) 0.2996(4) 0.0240(7) Uani 1 1 d . . . . .
N1 N 0.2264(3) 0.7152(4) 0.4703(7) 0.0380(10) Uani 1 1 d . . . . .
N3 N 0.4380(3) 0.2677(3) 0.5538(4) 0.0251(8) Uani 1 1 d . . . . .
H3 H 0.396220 0.284804 0.635712 0.030 Uiso 1 1 calc R U . . .
C6 C 0.5086(3) 0.3823(5) 0.5417(5) 0.0275(10) Uani 1 1 d . . . . .
H6A H 0.473482 0.468221 0.540866 0.033 Uiso 1 1 calc R U . . .
H6B H 0.552946 0.382185 0.621479 0.033 Uiso 1 1 calc R U . . .
C3 C 0.6318(2) 0.2469(4) 0.4173(6) 0.0276(8) Uani 1 1 d . . . . .
H3A H 0.674969 0.257306 0.497721 0.033 Uiso 1 1 calc R U . . .
H3B H 0.672353 0.246039 0.333504 0.033 Uiso 1 1 calc R U . . .
C4 C 0.3730(3) 0.2607(4) 0.4260(6) 0.0305(10) Uani 1 1 d . . . . .
H4A H 0.328497 0.184143 0.435028 0.037 Uiso 1 1 calc R U . . .
H4B H 0.333894 0.343049 0.420124 0.037 Uiso 1 1 calc R U . . .
C2 C 0.4894(3) 0.1351(4) 0.5762(5) 0.0288(10) Uani 1 1 d . . . . .
H2A H 0.440510 0.064735 0.591131 0.035 Uiso 1 1 calc R U . . .
H2B H 0.528765 0.141406 0.660865 0.035 Uiso 1 1 calc R U . . .
C5 C 0.4954(3) 0.3593(4) 0.2868(5) 0.0257(9) Uani 1 1 d . . . . .
H5A H 0.457822 0.443003 0.281163 0.031 Uiso 1 1 calc R U . . .
H5B H 0.533190 0.350451 0.200835 0.031 Uiso 1 1 calc R U . . .
C1 C 0.4795(3) 0.1159(5) 0.2908(5) 0.0304(10) Uani 1 1 d . . . . .
H1A H 0.513385 0.110828 0.201323 0.036 Uiso 1 1 calc R U . . .
H1B H 0.430654 0.044075 0.292367 0.036 Uiso 1 1 calc R U . . .
H1C H 0.170(4) 0.729(5) 0.450(6) 0.036 Uiso 1 1 d . U . . .
H1D H 0.263(4) 0.706(6) 0.408(8) 0.036 Uiso 1 1 d . U . . .
H1E H 0.234(4) 0.664(6) 0.530(7) 0.036 Uiso 1 1 d . U . . .
H1F H 0.236(4) 0.796(6) 0.497(7) 0.036 Uiso 1 1 d . U . . .

loop_
_atom_site_aniso_label
_atom_site_aniso_U_11
_atom_site_aniso_U_22
_atom_site_aniso_U_33
_atom_site_aniso_U_23
_atom_site_aniso_U_13
_atom_site_aniso_U_12
Br01 0.02389(18) 0.02791(19) 0.0310(2) -0.00023(18) 0.00075(17) 0.00236(14)
Br02 0.0356(2) 0.0326(2) 0.0280(2) -0.0035(2) -0.0032(2) 0.00502(15)
Br03 0.02792(19) 0.0325(2) 0.0372(3) 0.0052(2) 0.00184(18) -0.00156(16)
P1 0.0253(4) 0.0226(5) 0.0392(8) -0.0004(5) -0.0030(5) 0.0050(4)
N4 0.0259(14) 0.0177(14) 0.0259(19) -0.0001(15) 0.0030(15) -0.0035(11)
N2 0.0217(15) 0.0241(15) 0.026(2) 0.0044(15) -0.0042(14) 0.0038(13)
N1 0.033(2) 0.036(2) 0.045(3) 0.013(2) -0.0021(19) 0.0025(17)
N3 0.0233(16) 0.0253(17) 0.027(2) 0.0032(15) 0.0078(14) 0.0063(13)
C6 0.034(2) 0.022(2) 0.026(3) -0.0050(19) 0.0000(17) -0.0001(16)
C3 0.0160(13) 0.0292(19) 0.038(2) -0.005(2) 0.002(2) 0.0018(14)
C4 0.0177(14) 0.032(2) 0.042(3) 0.002(2) -0.0020(19) 0.0030(14)
C2 0.032(2) 0.023(2) 0.031(3) 0.0083(19) 0.0021(18) 0.0022(16)
C5 0.034(2) 0.023(2) 0.020(3) 0.0045(18) 0.0009(16) 0.0012(15)
C1 0.034(2) 0.023(2) 0.034(3) -0.008(2) -0.0023(19) 0.0001(16)

loop_
_atom_type_symbol
_atom_type_description
_atom_type_scat_dispersion_real
_atom_type_scat_dispersion_imag
_atom_type_scat_source
C C 0.0033 0.0016 'International Tables Vol C Tables 4.2.6.8 and 6.1.1.4'
H H 0.0000 0.0000 'International Tables Vol C Tables 4.2.6.8 and 6.1.1.4'
Br Br -0.2901 2.4595 'International Tables Vol C Tables 4.2.6.8 and 6.1.1.4'
N N 0.0061 0.0033 'International Tables Vol C Tables 4.2.6.8 and 6.1.1.4'
P P 0.1023 0.0942 'International Tables Vol C Tables 4.2.6.8 and 6.1.1.4'

loop_
_exptl_crystal_face_index_h
_exptl_crystal_face_index_k
_exptl_crystal_face_index_l
_exptl_crystal_face_perp_dist
12 -4 -6 0.0109
-9 4 -14 0.0976
-2 -2 19 0.1197
-11 -4 11 0.1341
0 6 -17 0.0756
-6 -12 -6 0.1560
-6 -10 10 0.1176
-3 0 -19 0.0648
-13 -1 -3 0.1099
-3 14 1 0.0876
1 10 14 0.0710
11 8 4 0.0285

loop_
_geom_angle_atom_site_label_1
_geom_angle_atom_site_label_2
_geom_angle_atom_site_label_3
_geom_angle
_geom_angle_site_symmetry_1
_geom_angle_site_symmetry_3
_geom_angle_publ_flag
C3 P1 C1 96.6(2) . . ?
C2 P1 C3 95.6(2) . . ?
C2 P1 C1 96.9(2) . . ?
C6 N4 H4 107.5 . . ?
C6 N4 C3 111.6(4) . . ?
C6 N4 C5 110.2(3) . . ?
C3 N4 H4 107.5 . . ?
C3 N4 C5 112.3(3) . . ?
C5 N4 H4 107.5 . . ?
C4 N2 C1 112.9(3) . . ?
C5 N2 C4 109.1(3) . . ?
C5 N2 C1 112.8(3) . . ?
H1C N1 H1D 117(6) . . ?
H1C N1 H1E 115(6) . . ?
H1C N1 H1F 94(5) . . ?
H1D N1 H1E 114(6) . . ?
H1D N1 H1F 104(6) . . ?
H1E N1 H1F 112(7) . . ?
C6 N3 H3 107.9 . . ?
C6 N3 C4 110.7(4) . . ?
C6 N3 C2 111.7(3) . . ?
C4 N3 H3 107.9 . . ?
C2 N3 H3 107.9 . . ?
C2 N3 C4 110.5(3) . . ?
N4 C6 N3 108.6(3) . . ?
N4 C6 H6A 110.0 . . ?
N4 C6 H6B 110.0 . . ?
N3 C6 H6A 110.0 . . ?
N3 C6 H6B 110.0 . . ?
H6A C6 H6B 108.3 . . ?
P1 C3 H3A 108.9 . . ?
P1 C3 H3B 108.9 . . ?
N4 C3 P1 113.5(2) . . ?
N4 C3 H3A 108.9 . . ?
N4 C3 H3B 108.9 . . ?
H3A C3 H3B 107.7 . . ?
N2 C4 N3 111.4(3) . . ?
N2 C4 H4A 109.4 . . ?
N2 C4 H4B 109.4 . . ?
N3 C4 H4A 109.4 . . ?
N3 C4 H4B 109.4 . . ?
H4A C4 H4B 108.0 . . ?
P1 C2 H2A 108.8 . . ?
P1 C2 H2B 108.8 . . ?
N3 C2 P1 114.0(3) . . ?
N3 C2 H2A 108.8 . . ?
N3 C2 H2B 108.8 . . ?
H2A C2 H2B 107.7 . . ?
N4 C5 H5A 109.4 . . ?
N4 C5 H5B 109.4 . . ?
N2 C5 N4 111.0(4) . . ?
N2 C5 H5A 109.4 . . ?
N2 C5 H5B 109.4 . . ?
H5A C5 H5B 108.0 . . ?
P1 C1 H1A 108.6 . . ?
P1 C1 H1B 108.6 . . ?
N2 C1 P1 114.6(3) . . ?
N2 C1 H1A 108.6 . . ?
N2 C1 H1B 108.6 . . ?
H1A C1 H1B 107.6 . . ?

loop_
_geom_bond_atom_site_label_1
_geom_bond_atom_site_label_2
_geom_bond_distance
_geom_bond_site_symmetry_2
_geom_bond_publ_flag
P1 C3 1.840(4) . ?
P1 C2 1.834(5) . ?
P1 C1 1.845(5) . ?
N4 H4 0.9900 . ?
N4 C6 1.483(6) . ?
N4 C3 1.506(5) . ?
N4 C5 1.525(6) . ?
N2 C4 1.451(6) . ?
N2 C5 1.450(5) . ?
N2 C1 1.464(5) . ?
N1 H1C 0.81(5) . ?
N1 H1D 0.79(7) . ?
N1 H1E 0.77(7) . ?
N1 H1F 0.86(6) . ?
N3 H3 0.9900 . ?
N3 C6 1.500(5) . ?
N3 C4 1.522(7) . ?
N3 C2 1.509(5) . ?
C6 H6A 0.9800 . ?
C6 H6B 0.9800 . ?
C3 H3A 0.9800 . ?
C3 H3B 0.9800 . ?
C4 H4A 0.9800 . ?
C4 H4B 0.9800 . ?
C2 H2A 0.9800 . ?
C2 H2B 0.9800 . ?
C5 H5A 0.9800 . ?
C5 H5B 0.9800 . ?
C1 H1A 0.9800 . ?
C1 H1B 0.9800 . ?

loop_
_geom_torsion_atom_site_label_1
_geom_torsion_atom_site_label_2
_geom_torsion_atom_site_label_3
_geom_torsion_atom_site_label_4
_geom_torsion
_geom_torsion_site_symmetry_1
_geom_torsion_site_symmetry_2
_geom_torsion_site_symmetry_3
_geom_torsion_site_symmetry_4
_geom_torsion_publ_flag
C6 N4 C3 P1 64.9(5) . . . . ?
C6 N4 C5 N2 -60.1(4) . . . . ?
C6 N3 C4 N2 57.8(4) . . . . ?
C6 N3 C2 P1 -63.1(5) . . . . ?
C3 P1 C2 N3 49.5(3) . . . . ?
C3 P1 C1 N2 -49.1(4) . . . . ?
C3 N4 C6 N3 -68.8(4) . . . . ?
C3 N4 C5 N2 65.0(4) . . . . ?
C4 N2 C5 N4 59.9(4) . . . . ?
C4 N2 C1 P1 -61.3(4) . . . . ?
C4 N3 C6 N4 -55.8(4) . . . . ?
C4 N3 C2 P1 60.6(4) . . . . ?
C2 P1 C3 N4 -50.1(4) . . . . ?
C2 P1 C1 N2 47.4(4) . . . . ?
C2 N3 C6 N4 67.8(5) . . . . ?
C2 N3 C4 N2 -66.5(4) . . . . ?
C5 N4 C6 N3 56.7(4) . . . . ?
C5 N4 C3 P1 -59.5(5) . . . . ?
C5 N2 C4 N3 -58.9(4) . . . . ?
C5 N2 C1 P1 63.0(5) . . . . ?
C1 P1 C3 N4 47.5(4) . . . . ?
C1 P1 C2 N3 -47.8(3) . . . . ?
C1 N2 C4 N3 67.3(4) . . . . ?
C1 N2 C5 N4 -66.4(5) . . . . ?

loop_
_exptl_oxdiff_crystal_face_indexfrac_h
_exptl_oxdiff_crystal_face_indexfrac_k
_exptl_oxdiff_crystal_face_indexfrac_l
_exptl_oxdiff_crystal_face_x
_exptl_oxdiff_crystal_face_y
_exptl_oxdiff_crystal_face_z
12.3304 -3.6443 -6.2812 -0.3278 0.3865 0.8621
-8.5378 3.7273 -14.1511 0.3824 -0.9199 0.0867
-2.4421 -2.3654 18.7959 -0.2204 0.5249 -0.8221
-10.6668 -4.0758 10.5418 -0.2481 -0.2159 -0.9444
-0.2991 6.1360 -17.4270 0.5032 -0.5854 0.6357
-6.2423 -11.6355 -6.0102 -0.7547 -0.6456 -0.1169
-6.2839 -10.0531 10.0483 -0.7031 -0.0580 -0.7087
-2.7796 -0.4011 -18.9767 0.0645 -0.8289 0.5556
-13.3484 -0.6527 -3.2172 0.0669 -0.8185 -0.5706
-3.3413 13.5529 0.8147 0.9828 -0.0242 -0.1830
1.2437 9.5866 14.0205 0.6169 0.6532 -0.4390
10.6269 8.1123 4.2644 0.4784 0.7806 0.4023
